data_1562266
loop_
_publ_author_name
'Spencer, Elinor C.'
'Ross, Nancy L.'
'Surbella, Robert G.'
'Cahill, Christopher L.'

_publ_section_title
;
 The influence of pressure on the structure of a 2D uranium(VI)
 carboxyphosphonoate compound
;
_journal_name_full 'Journal of Solid State Chemistry'
_journal_page_first 1
_journal_page_last 5
_journal_paper_doi 10.1016/j.jssc.2014.05.026
_journal_volume 218
_journal_year 2014
_chemical_formula_moiety 'C2 H3 O7 P U'
_chemical_formula_sum 'C2 H3 O7 P U'
_chemical_formula_weight 408.04
_space_group_crystal_system monoclinic
_space_group_IT_number 14
_space_group_name_Hall '-P 2ybc'
_space_group_name_H-M_alt 'P 1 21/c 1'
_atom_sites_solution_hydrogens geom
_atom_sites_solution_primary direct
_atom_sites_solution_secondary difmap
_cell_angle_alpha 90.00
_cell_angle_beta 103.071(2)
_cell_angle_gamma 90.00
_cell_formula_units_Z 4
_cell_length_a 6.69750(14)
_cell_length_b 7.13226(14)
_cell_length_c 14.3094(3)
_cell_measurement_reflns_used 3984
_cell_measurement_temperature 297.8(5)
_cell_measurement_theta_max 31.9350
_cell_measurement_theta_min 4.2220
_cell_volume 665.83(2)
_computing_cell_refinement
;
CrysAlisPro, Agilent Technologies,
Version 1.171.36.24 (release 03-12-2012 CrysAlis171 .NET)
(compiled Dec  3 2012,18:21:49)
;
_computing_data_collection
;
CrysAlisPro, Agilent Technologies,
Version 1.171.36.24 (release 03-12-2012 CrysAlis171 .NET)
(compiled Dec  3 2012,18:21:49)
;
_computing_data_reduction
;
CrysAlisPro, Agilent Technologies,
Version 1.171.36.24 (release 03-12-2012 CrysAlis171 .NET)
(compiled Dec  3 2012,18:21:49)
;
_computing_molecular_graphics
;
O. V. Dolomanov, L. J. Bourhis, R. J. Gildea, J. A. K. Howard and H. Puschmann,
OLEX2: a complete structure solution, refinement and analysis program.
J. Appl. Cryst. (2009). 42, 339-341.
;
_computing_publication_material
;
O. V. Dolomanov, L. J. Bourhis, R. J. Gildea, J. A. K. Howard and H. Puschmann,
OLEX2: a complete structure solution, refinement and analysis program.
J. Appl. Cryst. (2009). 42, 339-341.
;
_computing_structure_refinement
;
SHELXL, G.M. Sheldrick, Acta Cryst.
(2008). A64, 112-122
;
_computing_structure_solution
;
SHELXS, G.M. Sheldrick, Acta Cryst.
(2008). A64, 112-122
;
_diffrn_ambient_temperature 297.8(5)
_diffrn_detector_area_resol_mean 16.0122
_diffrn_measured_fraction_theta_full 0.998
_diffrn_measured_fraction_theta_max 0.9508
_diffrn_measurement_details
;
#__ type_ start__ end____ width___ exp.time_
  1 omega -107.00  -68.00   1.0000    5.0000
omega____ theta____ kappa____ phi______ frames
    -      -29.3753 -178.0000    0.0000 39

#__ type_ start__ end____ width___ exp.time_
  2 omega -100.00   16.00   1.0000    5.0000
omega____ theta____ kappa____ phi______ frames
    -      -29.3753  -19.0000   60.0000 116

#__ type_ start__ end____ width___ exp.time_
  3 omega  -84.00    1.00   1.0000    5.0000
omega____ theta____ kappa____ phi______ frames
    -      -29.3753  -77.0000  -30.0000 85

#__ type_ start__ end____ width___ exp.time_
  4 omega -109.00  -35.00   1.0000    5.0000
omega____ theta____ kappa____ phi______ frames
    -      -29.3753 -178.0000   90.0000 74

#__ type_ start__ end____ width___ exp.time_
  5 omega -109.00  -35.00   1.0000    5.0000
omega____ theta____ kappa____ phi______ frames
    -      -29.3753 -178.0000 -120.0000 74

#__ type_ start__ end____ width___ exp.time_
  6 omega  -50.00   44.00   1.0000    5.0000
omega____ theta____ kappa____ phi______ frames
    -      -29.3753   38.0000  120.0000 94

#__ type_ start__ end____ width___ exp.time_
  7 omega -102.00    4.00   1.0000    5.0000
omega____ theta____ kappa____ phi______ frames
    -      -29.3753  -77.0000   60.0000 106

#__ type_ start__ end____ width___ exp.time_
  8 omega -112.00  -71.00   1.0000    5.0000
omega____ theta____ kappa____ phi______ frames
    -      -29.3753  178.0000 -180.0000 41

#__ type_ start__ end____ width___ exp.time_
  9 omega -100.00   -6.00   1.0000    5.0000
omega____ theta____ kappa____ phi______ frames
    -      -29.3753  -57.0000 -150.0000 94
;
_diffrn_measurement_device_type 'Xcalibur, Eos, Gemini ultra'
_diffrn_measurement_method '\w scans'
_diffrn_orient_matrix_UB_11 0.1036213000
_diffrn_orient_matrix_UB_12 0.0121865000
_diffrn_orient_matrix_UB_13 -0.0027305000
_diffrn_orient_matrix_UB_21 -0.0032366000
_diffrn_orient_matrix_UB_22 0.0943048000
_diffrn_orient_matrix_UB_23 0.0153450000
_diffrn_orient_matrix_UB_31 0.0327744000
_diffrn_orient_matrix_UB_32 -0.0291696000
_diffrn_orient_matrix_UB_33 0.0484397000
_diffrn_radiation_monochromator graphite
_diffrn_radiation_type 'Mo K\a'
_diffrn_radiation_wavelength 0.7107
_diffrn_reflns_av_R_equivalents 0.0571
_diffrn_reflns_av_unetI/netI 0.0434
_diffrn_reflns_limit_h_max 10
_diffrn_reflns_limit_h_min -9
_diffrn_reflns_limit_k_max 10
_diffrn_reflns_limit_k_min -10
_diffrn_reflns_limit_l_max 21
_diffrn_reflns_limit_l_min -20
_diffrn_reflns_number 11003
_diffrn_reflns_theta_full 30.50
_diffrn_reflns_theta_max 32.41
_diffrn_reflns_theta_min 3.76
_diffrn_source 'Enhance (Mo) X-ray Source'
_exptl_absorpt_coefficient_mu 24.608
_exptl_absorpt_correction_T_max 0.464
_exptl_absorpt_correction_T_min 0.069
_exptl_absorpt_correction_type gaussian
_exptl_absorpt_process_details
;
CrysAlisPro, Agilent Technologies,
Version 1.171.36.24 (release 03-12-2012 CrysAlis171 .NET)
(compiled Dec  3 2012,18:21:49)
Numerical absorption correction based on gaussian integration over
			a multifaceted crystal model
;
_exptl_crystal_colour 'light yellow'
_exptl_crystal_density_diffrn 4.071
_exptl_crystal_density_method 'not measured'
_exptl_crystal_description block
_exptl_crystal_F_000 712
_exptl_crystal_size_max 0.1417
_exptl_crystal_size_mid 0.1326
_exptl_crystal_size_min 0.0316
_refine_diff_density_max 1.478
_refine_diff_density_min -1.209
_refine_diff_density_rms 0.276
_refine_ls_extinction_coef 0.00366(19)
_refine_ls_extinction_expression Fc^*^=kFc[1+0.001xFc^2^\l^3^/sin(2\q)]^-1/4^
_refine_ls_extinction_method SHELXL
_refine_ls_goodness_of_fit_ref 1.052
_refine_ls_hydrogen_treatment constr
_refine_ls_matrix_type full
_refine_ls_number_parameters 102
_refine_ls_number_reflns 2276
_refine_ls_number_restraints 0
_refine_ls_restrained_S_all 1.052
_refine_ls_R_factor_all 0.0341
_refine_ls_R_factor_gt 0.0247
_refine_ls_shift/su_max 0.001
_refine_ls_shift/su_mean 0.000
_refine_ls_structure_factor_coef Fsqd
_refine_ls_weighting_details 'calc w=1/[\s^2^(Fo^2^)+(0.0110P)^2^+0.0000P] where P=(Fo^2^+2Fc^2^)/3'
_refine_ls_weighting_scheme calc
_refine_ls_wR_factor_gt 0.0463
_refine_ls_wR_factor_ref 0.0501
_reflns_number_gt 1923
_reflns_number_total 2276
_reflns_threshold_expression >2sigma(I)
_cod_data_source_file JSSC-2014-218-1.cif
_cod_data_source_block Ambient_conditions
_cod_depositor_comments
;
The following automatic conversions were performed:

data item '_refine_ls_hydrogen_treatment' value 'Constr' was changed
to 'constr' in accordance with the built-in table derived from the
CIF Core dictionary named 'cif_core.dic' version 2.4.5 last updated
on 2014-11-21.

Automatic conversion script
Id: cif_fix_values 8369 2020-08-20 11:38:08Z andrius 
;
_cod_database_code 1562266
_chemical_oxdiff_formula 'U P C2 H2 O7'
_chemical_oxdiff_usercomment 'GW R652-2'
_olex2_refinement_description
;
1. Fixed Uiso
 At 1.2 times of:
  {H1A,H1B} of C1
 At 1.5 times of:
  H7 of O7
2.a Secondary CH2 refined with riding coordinates:
 C1(H1A,H1B)
2.b Idealised tetrahedral OH refined as rotating group:
 O7(H7)
;

loop_
_space_group_symop_id
_space_group_symop_operation_xyz
1 'x, y, z'
2 '-x, y+1/2, -z+1/2'
3 '-x, -y, -z'
4 'x, -y-1/2, z-1/2'

loop_
_atom_site_label
_atom_site_type_symbol
_atom_site_fract_x
_atom_site_fract_y
_atom_site_fract_z
_atom_site_U_iso_or_equiv
_atom_site_adp_type
_atom_site_occupancy
_atom_site_symmetry_multiplicity
_atom_site_calc_flag
_atom_site_refinement_flags
_atom_site_disorder_assembly
_atom_site_disorder_group
U1 U 0.35563(2) 0.67090(2) 0.260769(12) 0.01025(7) Uani 1 1 d . . .
P1 P 0.20634(17) 1.16941(15) 0.28861(9) 0.0096(2) Uani 1 1 d . . .
O1 O 0.2796(5) 0.6444(5) 0.1352(3) 0.0195(7) Uani 1 1 d . . .
O2 O 0.4403(5) 0.7019(5) 0.3848(3) 0.0213(8) Uani 1 1 d . . .
O3 O 0.0153(5) 0.6928(4) 0.2628(2) 0.0147(7) Uani 1 1 d . . .
O4 O 0.3155(5) 1.0049(4) 0.2508(2) 0.0141(7) Uani 1 1 d . . .
O5 O 0.3397(5) 1.3378(4) 0.2738(2) 0.0139(7) Uani 1 1 d . . .
O6 O 0.1147(6) 1.4444(5) 0.4206(3) 0.0299(9) Uani 1 1 d . . .
O7 O 0.0745(6) 1.2499(6) 0.5370(3) 0.0264(8) Uani 1 1 d . . .
H7 H 0.0116 1.3386 0.5529 0.040 Uiso 1 1 calc R . .
C1 C 0.2277(8) 1.1301(7) 0.4148(4) 0.0178(10) Uani 1 1 d . . .
H1A H 0.1580 1.0146 0.4239 0.021 Uiso 1 1 calc R . .
H1B H 0.3709 1.1174 0.4469 0.021 Uiso 1 1 calc R . .
C2 C 0.1334(8) 1.2924(7) 0.4580(4) 0.0168(9) Uani 1 1 d . . .

loop_
_atom_site_aniso_label
_atom_site_aniso_U_11
_atom_site_aniso_U_22
_atom_site_aniso_U_33
_atom_site_aniso_U_23
_atom_site_aniso_U_13
_atom_site_aniso_U_12
U1 0.00748(9) 0.00711(9) 0.01673(10) -0.00036(6) 0.00391(6) 0.00001(6)
P1 0.0070(5) 0.0077(5) 0.0156(5) 0.0004(4) 0.0056(4) 0.0006(4)
O1 0.0150(16) 0.0230(18) 0.0191(18) -0.0024(15) 0.0010(14) 0.0003(13)
O2 0.0184(17) 0.0224(18) 0.0219(19) -0.0019(15) 0.0018(15) 0.0011(14)
O3 0.0078(14) 0.0174(16) 0.0193(17) 0.0013(13) 0.0036(13) -0.0007(12)
O4 0.0107(14) 0.0092(15) 0.0248(18) -0.0026(14) 0.0090(13) -0.0015(12)
O5 0.0106(15) 0.0086(15) 0.0246(18) 0.0022(13) 0.0087(13) -0.0017(11)
O6 0.046(2) 0.0189(19) 0.032(2) 0.0028(17) 0.025(2) 0.0071(17)
O7 0.036(2) 0.024(2) 0.024(2) 0.0011(16) 0.0167(17) 0.0088(17)
C1 0.021(2) 0.014(2) 0.021(2) 0.0030(19) 0.010(2) 0.0026(18)
C2 0.023(2) 0.015(2) 0.015(2) -0.0008(18) 0.0102(19) 0.0010(18)

loop_
_atom_type_symbol
_atom_type_description
_atom_type_scat_dispersion_real
_atom_type_scat_dispersion_imag
_atom_type_scat_source
C C 0.0033 0.0016 'International Tables Vol C Tables 4.2.6.8 and 6.1.1.4'
H H 0.0000 0.0000 'International Tables Vol C Tables 4.2.6.8 and 6.1.1.4'
O O 0.0106 0.0060 'International Tables Vol C Tables 4.2.6.8 and 6.1.1.4'
P P 0.1023 0.0942 'International Tables Vol C Tables 4.2.6.8 and 6.1.1.4'
U U -9.6767 9.6646 'International Tables Vol C Tables 4.2.6.8 and 6.1.1.4'

loop_
_exptl_crystal_face_index_h
_exptl_crystal_face_index_k
_exptl_crystal_face_index_l
_exptl_crystal_face_perp_dist
_exptl_oxdiff_crystal_face_indexfrac_h
_exptl_oxdiff_crystal_face_indexfrac_k
_exptl_oxdiff_crystal_face_indexfrac_l
_exptl_oxdiff_crystal_face_x
_exptl_oxdiff_crystal_face_y
_exptl_oxdiff_crystal_face_z
-1 0 0 0.0718 -1.0000 0.0000 0.0000 -0.1036 0.0032 -0.0328
1 0 0 0.0590 1.0000 -0.0000 -0.0000 0.1036 -0.0032 0.0328
0 0 -1 0.0306 -0.0000 0.0000 -1.0000 0.0027 -0.0153 -0.0484
0 0 1 0.0010 0.0000 -0.0000 1.0000 -0.0027 0.0153 0.0484
0 -1 0 0.0593 0.0000 -1.0000 -0.0000 -0.0122 -0.0943 0.0292
0 1 0 0.0733 -0.0000 1.0000 0.0000 0.0122 0.0943 -0.0292

loop_
_geom_angle_atom_site_label_1
_geom_angle_atom_site_label_2
_geom_angle_atom_site_label_3
_geom_angle
_geom_angle_site_symmetry_1
_geom_angle_site_symmetry_3
O1 U1 P1 80.84(12) . 2_645
O1 U1 O3 87.79(14) . .
O1 U1 O4 92.48(14) . .
O1 U1 O4 86.45(14) . 2_645
O1 U1 O5 88.03(14) . 1_545
O1 U1 O5 84.82(14) . 2_645
O2 U1 P1 97.03(12) . 2_645
O2 U1 O1 177.61(16) . .
O2 U1 O3 94.24(15) . .
O2 U1 O4 86.61(14) . .
O2 U1 O4 92.20(14) . 2_645
O2 U1 O5 92.79(14) . 2_645
O2 U1 O5 93.23(14) . 1_545
O3 U1 P1 167.59(9) . 2_645
O3 U1 O4 80.47(11) . .
O3 U1 O4 155.89(11) . 2_645
O3 U1 O5 90.28(11) . 1_545
O3 U1 O5 145.74(10) . 2_645
O4 U1 P1 28.76(7) 2_645 2_645
O4 U1 P1 95.00(8) . 2_645
O4 U1 O4 123.14(8) . 2_645
O4 U1 O5 66.53(10) . 2_645
O5 U1 P1 28.55(7) 2_645 2_645
O5 U1 P1 94.25(8) 1_545 2_645
O5 U1 O4 56.75(10) 2_645 2_645
O5 U1 O4 66.15(10) 1_545 2_645
O5 U1 O4 170.70(11) 1_545 .
O5 U1 O5 122.74(8) 1_545 2_645
O3 P1 U1 138.51(15) 2 2_655
O3 P1 O4 113.90(18) 2 .
O3 P1 O5 112.58(18) 2 .
O3 P1 C1 110.6(2) 2 .
O4 P1 U1 52.33(12) . 2_655
O4 P1 C1 107.2(2) . .
O5 P1 U1 51.08(12) . 2_655
O5 P1 O4 102.10(19) . .
O5 P1 C1 110.0(2) . .
C1 P1 U1 110.89(17) . 2_655
P1 O3 U1 149.1(2) 2_545 .
U1 O4 U1 112.33(12) . 2_655
P1 O4 U1 142.21(19) . .
P1 O4 U1 98.91(15) . 2_655
U1 O5 U1 113.86(12) 1_565 2_655
P1 O5 U1 145.55(19) . 1_565
P1 O5 U1 100.37(15) . 2_655
C2 C1 P1 110.1(3) . .
O6 C2 O7 124.7(5) . .
O6 C2 C1 121.1(5) . .
O7 C2 C1 114.1(4) . .

loop_
_geom_bond_atom_site_label_1
_geom_bond_atom_site_label_2
_geom_bond_distance
_geom_bond_site_symmetry_2
U1 P1 3.1692(11) 2_645
U1 O1 1.764(3) .
U1 O2 1.751(4) .
U1 O3 2.292(3) .
U1 O4 2.398(3) .
U1 O4 2.539(3) 2_645
U1 O5 2.507(3) 2_645
U1 O5 2.387(3) 1_545
P1 U1 3.1692(11) 2_655
P1 O3 1.509(3) 2
P1 O4 1.544(3) .
P1 O5 1.540(3) .
P1 C1 1.801(5) .
O3 P1 1.509(3) 2_545
O4 U1 2.539(3) 2_655
O5 U1 2.507(3) 2_655
O5 U1 2.387(3) 1_565
O6 C2 1.203(6) .
O7 C2 1.313(6) .
C1 C2 1.517(7) .

loop_
_geom_hbond_atom_site_label_D
_geom_hbond_atom_site_label_H
_geom_hbond_atom_site_label_A
_geom_hbond_distance_DH
_geom_hbond_distance_HA
_geom_hbond_distance_DA
_geom_hbond_angle_DHA
_geom_hbond_site_symmetry_A
O7 H7 O6 0.82 1.84 2.660(5) 173.1 3_586
